data_7248786
loop_
_publ_author_name
'Marttinen, Antti'
'Lahtinen, Manu'

_publ_section_title
;
 Aqueous syntheses of anthracene-based mixed-ligand coordination polymers
 and their structural and optical properties
;
_journal_issue 25
_journal_name_full CrystEngComm
_journal_page_first 3388
_journal_page_last 3400
_journal_paper_doi 10.1039/D4CE00399C
_journal_volume 26
_journal_year 2024
_chemical_formula_moiety 'C56 H38 Cu2 N10 O8, 6(H2 O)'
_chemical_formula_sum 'C56 H50 Cu2 N10 O14'
_chemical_formula_weight 1214.14
_space_group_crystal_system monoclinic
_space_group_IT_number 14
_space_group_name_Hall '-P 2yn'
_space_group_name_H-M_alt 'P 1 21/n 1'
_atom_sites_solution_hydrogens mixed
_atom_sites_solution_primary dual
_audit_creation_date 2023-11-20
_audit_creation_method
;
Olex2 1.5
(compiled 2023.08.24 svn.re1ec1418 for OlexSys, GUI svn.r6817)
;
_audit_update_record
;
2023-11-21 deposited with the CCDC.	2024-06-06 downloaded from the CCDC.
;
_cell_angle_alpha 90
_cell_angle_beta 96.0470(10)
_cell_angle_gamma 90
_cell_formula_units_Z 2
_cell_length_a 10.15270(10)
_cell_length_b 21.4379(3)
_cell_length_c 12.6218(2)
_cell_measurement_reflns_used 8704
_cell_measurement_temperature 120.00(10)
_cell_measurement_theta_max 76.0520
_cell_measurement_theta_min 4.0570
_cell_volume 2731.88(6)
_computing_cell_refinement 'CrysAlisPro 1.171.39.46 (Rigaku OD, 2018)'
_computing_data_collection 'CrysAlisPro 1.171.39.46 (Rigaku OD, 2018)'
_computing_data_reduction 'CrysAlisPro 1.171.39.46 (Rigaku OD, 2018)'
_computing_molecular_graphics 'Olex2 1.5 (Dolomanov et al., 2009)'
_computing_publication_material 'Olex2 1.5 (Dolomanov et al., 2009)'
_computing_structure_refinement 'SHELXL 2013/4 (Sheldrick, 2015)'
_computing_structure_solution 'SHELXT 2014/5 (Sheldrick, 2014)'
_diffrn_ambient_environment N~2~
_diffrn_ambient_temperature 120.00(10)
_diffrn_detector 'CCD plate'
_diffrn_detector_area_resol_mean 5.1947
_diffrn_detector_type Atlas
_diffrn_measured_fraction_theta_full 1.000
_diffrn_measured_fraction_theta_max 0.970
_diffrn_measurement_details
;
List of Runs (angles in degrees, time in seconds):

  # Type    Start    End  Width  t~exp~   \w     \q     \k     \f   Frames
#--------------------------------------------------------------------------
  1  \w    -87.00  -6.00   1.00    6.00    --  -42.17 125.00   0.00   81
  2  \w    -87.00  -6.00   1.00    6.00    --  -42.17 125.00  90.00   81
  3  \w     18.00 117.00   1.00    6.00    --   42.17  37.00  30.00   99
  4  \w     30.00 165.00   1.00   25.00    --  112.00 -15.00  30.00  135
  5  \w     83.00 178.00   1.00   25.00    --  112.00  61.00  60.00   95
  6  \w     84.00 178.00   1.00   25.00    --  112.00  30.00   0.00   94
  7  \w     36.00 145.00   1.00   25.00    --  112.00 -77.00 -60.00  109
  8  \w    104.00 178.00   1.00   25.00    --  112.00 111.00   0.00   74
  9  \w     86.00 178.00   1.00   25.00    --  112.00  45.00 -60.00   92
 10  \w   -114.00 -14.00   1.00    6.00    --  -42.17 -57.00-120.00  100
 11  \w   -114.00 -14.00   1.00    6.00    --  -42.17 -57.00 150.00  100
;
_diffrn_measurement_device 'four-circle diffractometer'
_diffrn_measurement_device_type 'SuperNova, Dual, Cu at home/near, Atlas'
_diffrn_measurement_method '\w scans'
_diffrn_orient_matrix_type 'CrysAlisPro convention (1999,Acta A55,543-557)'
_diffrn_orient_matrix_UB_11 -0.0317573000
_diffrn_orient_matrix_UB_12 0.0217035000
_diffrn_orient_matrix_UB_13 -0.1163182000
_diffrn_orient_matrix_UB_21 -0.1430083000
_diffrn_orient_matrix_UB_22 -0.0239778000
_diffrn_orient_matrix_UB_23 0.0003484000
_diffrn_orient_matrix_UB_31 -0.0426650000
_diffrn_orient_matrix_UB_32 0.0640725000
_diffrn_orient_matrix_UB_33 0.0396298000
_diffrn_radiation_monochromator mirror
_diffrn_radiation_probe x-ray
_diffrn_radiation_type 'Cu K\a'
_diffrn_radiation_wavelength 1.54184
_diffrn_reflns_av_R_equivalents 0.0317
_diffrn_reflns_av_unetI/netI 0.0319
_diffrn_reflns_Laue_measured_fraction_full 1.000
_diffrn_reflns_Laue_measured_fraction_max 0.970
_diffrn_reflns_limit_h_max 12
_diffrn_reflns_limit_h_min -12
_diffrn_reflns_limit_k_max 26
_diffrn_reflns_limit_k_min -23
_diffrn_reflns_limit_l_max 15
_diffrn_reflns_limit_l_min -11
_diffrn_reflns_number 16926
_diffrn_reflns_point_group_measured_fraction_full 1.000
_diffrn_reflns_point_group_measured_fraction_max 0.970
_diffrn_reflns_theta_full 67.684
_diffrn_reflns_theta_max 77.418
_diffrn_reflns_theta_min 4.081
_diffrn_source 'micro-focus sealed X-ray tube'
_diffrn_source_type 'SuperNova (Cu) X-ray Source'
_exptl_absorpt_coefficient_mu 1.610
_exptl_absorpt_correction_T_max 1.000
_exptl_absorpt_correction_T_min 0.812
_exptl_absorpt_correction_type gaussian
_exptl_absorpt_process_details
;
CrysAlisPro 1.171.39.46 (Rigaku Oxford Diffraction, 2018)
Numerical absorption correction based on gaussian integration over
			a multifaceted crystal model
Empirical absorption correction using spherical harmonics,
 implemented in SCALE3 ABSPACK scaling algorithm.
;
_exptl_crystal_colour 'bluish green'
_exptl_crystal_colour_modifier bluish
_exptl_crystal_colour_primary green
_exptl_crystal_density_diffrn 1.476
_exptl_crystal_description plank
_exptl_crystal_F_000 1252
_exptl_crystal_size_max 0.221
_exptl_crystal_size_mid 0.042
_exptl_crystal_size_min 0.035
_refine_diff_density_max 0.746
_refine_diff_density_min -0.556
_refine_diff_density_rms 0.066
_refine_ls_extinction_method none
_refine_ls_goodness_of_fit_ref 1.042
_refine_ls_hydrogen_treatment constr
_refine_ls_matrix_type full
_refine_ls_number_parameters 385
_refine_ls_number_reflns 5631
_refine_ls_number_restraints 0
_refine_ls_restrained_S_all 1.042
_refine_ls_R_factor_all 0.0458
_refine_ls_R_factor_gt 0.0396
_refine_ls_shift/su_max 0.001
_refine_ls_shift/su_mean 0.000
_refine_ls_structure_factor_coef Fsqd
_refine_ls_weighting_details 'w=1/[\s^2^(Fo^2^)+(0.0497P)^2^+2.5813P] where P=(Fo^2^+2Fc^2^)/3'
_refine_ls_weighting_scheme calc
_refine_ls_wR_factor_gt 0.1010
_refine_ls_wR_factor_ref 0.1059
_reflns_Friedel_coverage 0.000
_reflns_number_gt 4959
_reflns_number_total 5631
_reflns_threshold_expression 'I > 2\s(I)'
_cod_data_source_file d4ce00399c2.cif
_cod_data_source_block ebj-149_abs_2
_cod_depositor_comments 'Adding full bibliography for 7248786--7248794.cif.'
_cod_database_code 7248786
_shelxl_version_number 2013-4
_chemical_oxdiff_formula 'C20 H14 N6 O4 Cu1'
_chemical_oxdiff_usercomment 'green cut rod'
_shelx_space_group_comment
;
The symmetry employed for this shelxl refinement is uniquely defined
by the following loop, which should always be used as a source of
symmetry information in preference to the above space-group names.
They are only intended as comments.
;
_reflns_odcompleteness_completeness 99.34
_reflns_odcompleteness_iscentric 1
_reflns_odcompleteness_theta 74.33
_olex2_refinement_description
;
1. Fixed Uiso
 At 1.2 times of:
  All C(H) groups, All N(H,H) groups
 At 1.5 times of:
  All O(H,H) groups
2. Uiso/Uaniso restraints and constraints
Uanis(O40A) = Uanis(O40B)
3. Others
 Fixed Sof: O40B(0.5) H40A(0.5) H40B(0.5) O40A(0.5) H40C(0.5) H40D(0.5)
4.a Free rotating group:
 O38(H38A,H38B), O40B(H40A,H40B), O39(H39A,H39B), O40A(H40C,H40D)
4.b Secondary CH2 refined with riding coordinates:
 N22(H22A,H22B)
4.c Aromatic/amide H refined with riding coordinates:
 C21(H21), C17(H17), C27(H27), C19(H19), C5(H5), C4(H4), C2(H2), C33(H33),
 C11(H11), C29(H29), C8(H8), C30(H30), C36(H36), C10(H10), C34(H34), C9(H9),
 C35(H35)
;
_olex2_submission_special_instructions 'No special instructions were received'
_oxdiff_exptl_absorpt_empirical_details
;
Empirical correction (ABSPACK) includes:
- Absorption correction using spherical harmonics
- Frame scaling
;
_oxdiff_exptl_absorpt_empirical_full_max 1.904
_oxdiff_exptl_absorpt_empirical_full_min 0.739

loop_
_space_group_symop_operation_xyz
'x, y, z'
'-x+1/2, y+1/2, -z+1/2'
'-x, -y, -z'
'x-1/2, -y-1/2, z-1/2'

loop_
_atom_site_label
_atom_site_type_symbol
_atom_site_fract_x
_atom_site_fract_y
_atom_site_fract_z
_atom_site_U_iso_or_equiv
_atom_site_adp_type
_atom_site_occupancy
_atom_site_site_symmetry_order
_atom_site_calc_flag
_atom_site_refinement_flags_posn
_atom_site_refinement_flags_adp
_atom_site_refinement_flags_occupancy
_atom_site_disorder_assembly
_atom_site_disorder_group
Cu1 Cu 0.67676(3) 0.29321(2) 0.37991(2) 0.01501(10) Uani 1 1 d . . . . .
O24 O -0.12867(13) 0.29619(7) 0.36038(11) 0.0180(3) Uani 1 1 d . . . . .
O13 O 0.48779(14) 0.27526(7) 0.33759(12) 0.0211(3) Uani 1 1 d . . . . .
O38 O -0.03083(16) 0.37374(9) 0.52770(14) 0.0334(4) Uani 1 1 d G . . . .
H38A H 0.0462 0.3694 0.5604 0.050 Uiso 1 1 d G U . . .
H38B H -0.0383 0.3508 0.4724 0.050 Uiso 1 1 d G U . . .
O25 O -0.21045(15) 0.25621(9) 0.20479(13) 0.0311(4) Uani 1 1 d . . . . .
O15 O 0.36116(16) 0.34573(9) 0.41014(15) 0.0348(4) Uani 1 1 d . . . . .
N26 N 0.65722(17) 0.37811(8) 0.31848(14) 0.0194(4) Uani 1 1 d . . . . .
N1 N 0.69723(17) 0.20521(8) 0.42675(15) 0.0193(4) Uani 1 1 d . . . . .
N28 N 0.60278(18) 0.44921(9) 0.19706(14) 0.0214(4) Uani 1 1 d . . . . .
N3 N 0.64667(19) 0.10949(8) 0.46628(16) 0.0234(4) Uani 1 1 d . . . . .
N22 N 0.19438(18) 0.16737(8) 0.05029(14) 0.0205(4) Uani 1 1 d . . . . .
H22A H 0.1302 0.1327 0.0517 0.025 Uiso 1 1 calc R U . . .
H22B H 0.2840 0.1492 0.0656 0.025 Uiso 1 1 calc R U . . .
C31 C 0.5500(2) 0.47512(10) 0.09692(16) 0.0186(4) Uani 1 1 d . . . . .
C16 C 0.26031(19) 0.27451(9) 0.28170(16) 0.0172(4) Uani 1 1 d . . . . .
C21 C 0.1330(2) 0.28700(9) 0.30587(16) 0.0173(4) Uani 1 1 d . . . . .
H21 H 0.1194 0.3128 0.3649 0.021 Uiso 1 1 calc R U . . .
C32 C 0.5960(2) 0.45102(9) 0.00453(17) 0.0189(4) Uani 1 1 d . . . . .
C17 C 0.28097(19) 0.23523(10) 0.19694(16) 0.0182(4) Uani 1 1 d . . . . .
H17 H 0.3686 0.2264 0.1814 0.022 Uiso 1 1 calc R U . . .
C27 C 0.5817(2) 0.39056(10) 0.23037(16) 0.0200(4) Uani 1 1 d . . . . .
H27 H 0.5204 0.3621 0.1947 0.024 Uiso 1 1 calc R U . . .
C23 C -0.1151(2) 0.27215(10) 0.26899(17) 0.0204(4) Uani 1 1 d . . . . .
C20 C 0.02433(19) 0.26142(10) 0.24295(16) 0.0186(4) Uani 1 1 d . . . . .
C37 C 0.4561(2) 0.52265(10) 0.09626(17) 0.0188(4) Uani 1 1 d . . . . .
C14 C 0.3786(2) 0.30170(10) 0.34936(17) 0.0191(4) Uani 1 1 d . . . . .
C19 C 0.0454(2) 0.22348(10) 0.15694(16) 0.0201(4) Uani 1 1 d . . . . .
H19 H -0.0283 0.2074 0.1127 0.024 Uiso 1 1 calc R U . . .
C12 C 0.5052(2) 0.02339(10) 0.39445(19) 0.0226(4) Uani 1 1 d . . . . .
C18 C 0.1736(2) 0.20888(10) 0.13499(16) 0.0186(4) Uani 1 1 d . . . . .
C5 C 0.8124(2) 0.17216(10) 0.45378(19) 0.0239(4) Uani 1 1 d . . . . .
H5 H 0.8997 0.1883 0.4548 0.029 Uiso 1 1 calc R U . . .
C4 C 0.7809(2) 0.11291(10) 0.4787(2) 0.0260(5) Uani 1 1 d . . . . .
H4 H 0.8409 0.0802 0.5006 0.031 Uiso 1 1 calc R U . . .
C2 C 0.5993(2) 0.16571(10) 0.43551(19) 0.0233(4) Uani 1 1 d . . . . .
H2 H 0.5080 0.1757 0.4219 0.028 Uiso 1 1 calc R U . . .
C33 C 0.6899(2) 0.40143(11) 0.0051(2) 0.0264(5) Uani 1 1 d . . . . .
H33 H 0.7254 0.3834 0.0708 0.032 Uiso 1 1 calc R U . . .
O40B O 0.4912(11) 0.4430(5) 0.5239(8) 0.0443(15) Uani 0.5 1 d G . P A 2
H40A H 0.4587 0.4094 0.4965 0.066 Uiso 0.5 1 d G U P A 2
H40B H 0.4584 0.4716 0.4826 0.066 Uiso 0.5 1 d G U P A 2
C7 C 0.5663(2) 0.03303(10) 0.58811(19) 0.0228(4) Uani 1 1 d . . . . .
C11 C 0.4913(2) -0.04464(10) 0.71271(19) 0.0266(5) Uani 1 1 d . . . . .
H11 H 0.4443 -0.0817 0.7257 0.032 Uiso 1 1 calc R U . . .
C29 C 0.6978(2) 0.47578(11) 0.26945(19) 0.0269(5) Uani 1 1 d . . . . .
H29 H 0.7327 0.5168 0.2676 0.032 Uiso 1 1 calc R U . . .
C6 C 0.5692(2) 0.05408(10) 0.48338(19) 0.0228(4) Uani 1 1 d . . . . .
C8 C 0.6292(2) 0.06572(11) 0.6786(2) 0.0275(5) Uani 1 1 d . . . . .
H8 H 0.6757 0.1033 0.6683 0.033 Uiso 1 1 calc R U . . .
C30 C 0.7311(2) 0.43129(11) 0.34364(19) 0.0266(5) Uani 1 1 d . . . . .
H30 H 0.7953 0.4359 0.4036 0.032 Uiso 1 1 calc R U . . .
O39 O 0.2289(2) 0.36400(14) 0.6219(3) 0.0845(11) Uani 1 1 d G . . . .
H39A H 0.2882 0.3764 0.5841 0.127 Uiso 1 1 d G U . . .
H39B H 0.2565 0.3288 0.6458 0.127 Uiso 1 1 d G U . . .
C36 C 0.4078(2) 0.54541(11) 0.19118(18) 0.0262(5) Uani 1 1 d . . . . .
H36 H 0.4385 0.5274 0.2580 0.031 Uiso 1 1 calc R U . . .
C10 C 0.5543(3) -0.01246(11) 0.7963(2) 0.0301(5) Uani 1 1 d . . . . .
H10 H 0.5521 -0.0277 0.8668 0.036 Uiso 1 1 calc R U . . .
C34 C 0.7288(2) 0.37991(12) -0.0880(2) 0.0332(5) Uani 1 1 d . . . . .
H34 H 0.7886 0.3458 -0.0868 0.040 Uiso 1 1 calc R U . . .
C9 C 0.6235(3) 0.04379(12) 0.7790(2) 0.0321(5) Uani 1 1 d . . . . .
H9 H 0.6659 0.0661 0.8380 0.039 Uiso 1 1 calc R U . . .
C35 C 0.3183(2) 0.59257(12) 0.1865(2) 0.0324(5) Uani 1 1 d . . . . .
H35 H 0.2868 0.6073 0.2502 0.039 Uiso 1 1 calc R U . . .
O40A O 0.4639(11) 0.4286(5) 0.5480(8) 0.0443(15) Uani 0.5 1 d G . P B 1
H40C H 0.4417 0.4169 0.4843 0.066 Uiso 0.5 1 d G U P B 1
H40D H 0.4323 0.4652 0.5510 0.066 Uiso 0.5 1 d G U P B 1

loop_
_atom_site_aniso_label
_atom_site_aniso_U_11
_atom_site_aniso_U_22
_atom_site_aniso_U_33
_atom_site_aniso_U_23
_atom_site_aniso_U_13
_atom_site_aniso_U_12
Cu1 0.01044(15) 0.01463(15) 0.01961(16) 0.00362(11) -0.00004(11) -0.00090(10)
O24 0.0115(6) 0.0214(7) 0.0214(7) -0.0016(6) 0.0034(5) -0.0025(5)
O13 0.0108(6) 0.0194(7) 0.0323(8) 0.0020(6) -0.0023(6) -0.0010(5)
O38 0.0223(8) 0.0424(10) 0.0350(9) -0.0175(8) 0.0002(7) -0.0010(7)
O25 0.0151(7) 0.0470(10) 0.0303(8) -0.0120(8) -0.0014(6) -0.0018(7)
O15 0.0194(8) 0.0357(10) 0.0485(10) -0.0192(8) -0.0003(7) -0.0030(7)
N26 0.0165(8) 0.0202(9) 0.0208(8) 0.0057(7) -0.0009(6) -0.0030(7)
N1 0.0141(8) 0.0171(8) 0.0263(9) 0.0021(7) 0.0001(7) 0.0009(6)
N28 0.0213(9) 0.0197(9) 0.0217(9) 0.0060(7) -0.0048(7) -0.0042(7)
N3 0.0250(9) 0.0117(8) 0.0326(10) 0.0022(7) -0.0015(7) 0.0034(7)
N22 0.0192(8) 0.0215(9) 0.0211(8) -0.0023(7) 0.0027(7) -0.0007(7)
C31 0.0197(9) 0.0155(9) 0.0196(9) 0.0041(7) -0.0030(7) -0.0058(7)
C16 0.0144(9) 0.0164(9) 0.0201(9) 0.0037(8) -0.0014(7) -0.0012(7)
C21 0.0152(9) 0.0177(9) 0.0185(9) 0.0004(7) -0.0005(7) -0.0017(7)
C32 0.0165(9) 0.0135(9) 0.0263(10) 0.0017(8) -0.0002(8) -0.0029(7)
C17 0.0133(9) 0.0202(10) 0.0216(9) 0.0030(8) 0.0033(7) 0.0001(7)
C27 0.0197(10) 0.0174(10) 0.0217(10) 0.0059(8) -0.0026(8) -0.0042(8)
C23 0.0160(9) 0.0217(10) 0.0228(10) -0.0008(8) -0.0014(8) -0.0033(8)
C20 0.0145(9) 0.0223(10) 0.0190(9) 0.0006(8) 0.0011(7) -0.0014(7)
C37 0.0187(9) 0.0160(9) 0.0215(10) 0.0000(8) 0.0012(7) -0.0051(7)
C14 0.0141(9) 0.0191(10) 0.0238(10) 0.0031(8) 0.0004(8) -0.0030(7)
C19 0.0165(9) 0.0236(10) 0.0196(10) -0.0006(8) -0.0003(8) -0.0035(8)
C12 0.0211(10) 0.0139(9) 0.0332(11) 0.0027(8) 0.0042(8) 0.0020(8)
C18 0.0188(10) 0.0196(10) 0.0173(9) 0.0012(8) 0.0026(7) 0.0000(7)
C5 0.0155(9) 0.0203(10) 0.0357(12) 0.0033(9) 0.0014(8) 0.0034(8)
C4 0.0245(11) 0.0168(10) 0.0370(12) 0.0032(9) 0.0043(9) 0.0027(8)
C2 0.0162(9) 0.0162(10) 0.0374(12) 0.0060(9) 0.0026(8) 0.0001(8)
C33 0.0200(10) 0.0197(10) 0.0387(13) 0.0037(9) -0.0010(9) 0.0000(8)
O40B 0.053(4) 0.037(4) 0.042(4) -0.015(3) -0.003(3) -0.002(2)
C7 0.0219(10) 0.0142(9) 0.0324(11) 0.0010(8) 0.0036(8) 0.0026(8)
C11 0.0263(11) 0.0176(10) 0.0365(12) 0.0051(9) 0.0065(9) 0.0003(8)
C29 0.0261(11) 0.0229(11) 0.0293(11) 0.0052(9) -0.0078(9) -0.0095(9)
C6 0.0196(10) 0.0115(9) 0.0375(12) 0.0045(8) 0.0042(9) 0.0007(7)
C8 0.0294(12) 0.0171(10) 0.0361(13) -0.0006(9) 0.0037(10) -0.0014(8)
C30 0.0261(11) 0.0230(11) 0.0285(11) 0.0073(9) -0.0079(9) -0.0091(9)
O39 0.0271(11) 0.0724(19) 0.151(3) 0.0628(19) -0.0039(14) 0.0068(11)
C36 0.0275(11) 0.0273(12) 0.0238(10) -0.0052(9) 0.0031(9) -0.0052(9)
C10 0.0343(12) 0.0244(11) 0.0323(12) 0.0036(10) 0.0066(10) 0.0019(9)
C34 0.0236(11) 0.0233(11) 0.0530(15) -0.0064(11) 0.0059(10) 0.0025(9)
C9 0.0373(13) 0.0238(12) 0.0349(13) -0.0041(10) 0.0020(10) -0.0011(10)
C35 0.0293(12) 0.0310(13) 0.0384(13) -0.0148(10) 0.0095(10) -0.0049(10)
O40A 0.053(4) 0.037(4) 0.042(4) -0.015(3) -0.003(3) -0.002(2)

loop_
_atom_type_symbol
_atom_type_description
_atom_type_scat_dispersion_real
_atom_type_scat_dispersion_imag
_atom_type_scat_source
C C 0.0181 0.0091 'International Tables Vol C Tables 4.2.6.8 and 6.1.1.4'
H H 0.0000 0.0000 'International Tables Vol C Tables 4.2.6.8 and 6.1.1.4'
Cu Cu -1.9646 0.5888 'International Tables Vol C Tables 4.2.6.8 and 6.1.1.4'
N N 0.0311 0.0180 'International Tables Vol C Tables 4.2.6.8 and 6.1.1.4'
O O 0.0492 0.0322 'International Tables Vol C Tables 4.2.6.8 and 6.1.1.4'

loop_
_exptl_crystal_face_index_h
_exptl_crystal_face_index_k
_exptl_crystal_face_index_l
_exptl_crystal_face_perp_dist
0 13 3 0.0223
0 -13 -3 0.0155
-7 0 0 0.1031
7 -1 0 0.1022
-1 3 -8 0.0197
1 -3 8 0.0148
2 -6 -7 0.0406
-1 9 -6 0.0161

loop_
_geom_angle_atom_site_label_1
_geom_angle_atom_site_label_2
_geom_angle_atom_site_label_3
_geom_angle
_geom_angle_site_symmetry_1
_geom_angle_site_symmetry_3
_geom_angle_publ_flag
O24 Cu1 N22 97.00(6) 1_655 4_666 ?
O13 Cu1 O24 155.40(6) . 1_655 ?
O13 Cu1 N26 91.08(7) . . ?
O13 Cu1 N1 87.91(7) . . ?
O13 Cu1 N22 107.59(7) . 4_666 ?
N26 Cu1 O24 88.98(7) . 1_655 ?
N26 Cu1 N1 174.30(8) . . ?
N26 Cu1 N22 91.33(7) . 4_666 ?
N1 Cu1 O24 89.62(7) . 1_655 ?
N1 Cu1 N22 94.33(7) . 4_666 ?
C23 O24 Cu1 107.22(12) . 1_455 ?
C14 O13 Cu1 135.89(14) . . ?
H38A O38 H38B 109.5 . . ?
C27 N26 Cu1 123.04(15) . . ?
C27 N26 C30 106.37(17) . . ?
C30 N26 Cu1 129.65(14) . . ?
C5 N1 Cu1 128.50(15) . . ?
C2 N1 Cu1 125.44(14) . . ?
C2 N1 C5 106.04(18) . . ?
C27 N28 C31 125.41(18) . . ?
C27 N28 C29 107.51(17) . . ?
C29 N28 C31 126.50(18) . . ?
C4 N3 C6 125.40(18) . . ?
C2 N3 C4 108.07(18) . . ?
C2 N3 C6 126.53(19) . . ?
Cu1 N22 H22A 107.8 4_565 . ?
Cu1 N22 H22B 107.8 4_565 . ?
H22A N22 H22B 107.1 . . ?
C18 N22 Cu1 118.00(13) . 4_565 ?
C18 N22 H22A 107.8 . . ?
C18 N22 H22B 107.8 . . ?
C32 C31 N28 117.73(19) . . ?
C37 C31 N28 118.74(19) . . ?
C37 C31 C32 123.53(19) . . ?
C21 C16 C17 120.33(18) . . ?
C21 C16 C14 120.28(19) . . ?
C17 C16 C14 119.36(18) . . ?
C16 C21 H21 120.1 . . ?
C16 C21 C20 119.79(19) . . ?
C20 C21 H21 120.1 . . ?
C31 C32 C37 117.88(19) . 3_665 ?
C31 C32 C33 123.5(2) . . ?
C33 C32 C37 118.6(2) . 3_665 ?
C16 C17 H17 119.9 . . ?
C18 C17 C16 120.23(19) . . ?
C18 C17 H17 119.9 . . ?
N26 C27 N28 110.89(18) . . ?
N26 C27 H27 124.6 . . ?
N28 C27 H27 124.6 . . ?
O24 C23 C20 116.75(17) . . ?
O25 C23 O24 123.1(2) . . ?
O25 C23 C20 120.10(19) . . ?
C21 C20 C23 121.28(19) . . ?
C19 C20 C21 119.63(19) . . ?
C19 C20 C23 119.05(18) . . ?
C31 C37 C32 118.59(19) . 3_665 ?
C31 C37 C36 122.7(2) . . ?
C36 C37 C32 118.7(2) . 3_665 ?
O13 C14 C16 114.40(18) . . ?
O15 C14 O13 126.60(19) . . ?
O15 C14 C16 119.00(19) . . ?
C20 C19 H19 119.7 . . ?
C20 C19 C18 120.65(19) . . ?
C18 C19 H19 119.7 . . ?
C11 C12 C7 118.4(2) 3_656 3_656 ?
C6 C12 C7 118.1(2) . 3_656 ?
C6 C12 C11 123.5(2) . 3_656 ?
C17 C18 N22 120.38(19) . . ?
C17 C18 C19 119.29(19) . . ?
C19 C18 N22 120.34(18) . . ?
N1 C5 H5 125.5 . . ?
C4 C5 N1 108.91(19) . . ?
C4 C5 H5 125.5 . . ?
N3 C4 H4 126.8 . . ?
C5 C4 N3 106.42(19) . . ?
C5 C4 H4 126.8 . . ?
N1 C2 N3 110.56(19) . . ?
N1 C2 H2 124.7 . . ?
N3 C2 H2 124.7 . . ?
C32 C33 H33 119.9 . . ?
C34 C33 C32 120.2(2) . . ?
C34 C33 H33 119.9 . . ?
H40A O40B H40B 104.5 . . ?
C6 C7 C12 118.5(2) . 3_656 ?
C6 C7 C8 122.9(2) . . ?
C8 C7 C12 118.6(2) . 3_656 ?
C12 C11 H11 119.5 3_656 . ?
C10 C11 C12 121.0(2) . 3_656 ?
C10 C11 H11 119.5 . . ?
N28 C29 H29 127.1 . . ?
C30 C29 N28 105.85(19) . . ?
C30 C29 H29 127.1 . . ?
C12 C6 N3 118.5(2) . . ?
C7 C6 N3 118.0(2) . . ?
C7 C6 C12 123.4(2) . . ?
C7 C8 H8 119.5 . . ?
C9 C8 C7 121.0(2) . . ?
C9 C8 H8 119.5 . . ?
N26 C30 H30 125.3 . . ?
C29 C30 N26 109.38(19) . . ?
C29 C30 H30 125.3 . . ?
H39A O39 H39B 104.5 . . ?
C37 C36 H36 119.8 . . ?
C35 C36 C37 120.4(2) . . ?
C35 C36 H36 119.8 . . ?
C11 C10 H10 119.7 . . ?
C11 C10 C9 120.5(2) . . ?
C9 C10 H10 119.7 . . ?
C33 C34 H34 119.4 . . ?
C33 C34 C35 121.1(2) . 3_665 ?
C35 C34 H34 119.4 3_665 . ?
C8 C9 C10 120.5(2) . . ?
C8 C9 H9 119.8 . . ?
C10 C9 H9 119.8 . . ?
C36 C35 C34 120.8(2) . 3_665 ?
C36 C35 H35 119.6 . . ?
C34 C35 H35 119.6 3_665 . ?
H40C O40A H40D 104.5 . . ?

loop_
_geom_bond_atom_site_label_1
_geom_bond_atom_site_label_2
_geom_bond_distance
_geom_bond_site_symmetry_2
_geom_bond_publ_flag
Cu1 O24 2.0173(14) 1_655 ?
Cu1 O13 1.9744(14) . ?
Cu1 N26 1.9801(18) . ?
Cu1 N1 1.9815(18) . ?
Cu1 N22 2.2999(18) 4_666 ?
O24 Cu1 2.0174(14) 1_455 ?
O24 C23 1.284(3) . ?
O13 C14 1.268(3) . ?
O38 H38A 0.8503 . ?
O38 H38B 0.8500 . ?
O25 C23 1.243(3) . ?
O15 C14 1.241(3) . ?
N26 C27 1.310(3) . ?
N26 C30 1.383(3) . ?
N1 C5 1.379(3) . ?
N1 C2 1.319(3) . ?
N28 C31 1.432(3) . ?
N28 C27 1.350(3) . ?
N28 C29 1.380(3) . ?
N3 C4 1.357(3) . ?
N3 C2 1.340(3) . ?
N3 C6 1.453(3) . ?
N22 Cu1 2.2998(18) 4_565 ?
N22 H22A 0.9900 . ?
N22 H22B 0.9900 . ?
N22 C18 1.424(3) . ?
C31 C32 1.400(3) . ?
C31 C37 1.395(3) . ?
C16 C21 1.385(3) . ?
C16 C17 1.395(3) . ?
C16 C14 1.515(3) . ?
C21 H21 0.9500 . ?
C21 C20 1.402(3) . ?
C32 C37 1.440(3) 3_665 ?
C32 C33 1.428(3) . ?
C17 H17 0.9500 . ?
C17 C18 1.393(3) . ?
C27 H27 0.9500 . ?
C23 C20 1.504(3) . ?
C20 C19 1.391(3) . ?
C37 C32 1.440(3) 3_665 ?
C37 C36 1.428(3) . ?
C19 H19 0.9500 . ?
C19 C18 1.394(3) . ?
C12 C7 1.439(3) 3_656 ?
C12 C11 1.431(3) 3_656 ?
C12 C6 1.401(3) . ?
C5 H5 0.9500 . ?
C5 C4 1.355(3) . ?
C4 H4 0.9500 . ?
C2 H2 0.9500 . ?
C33 H33 0.9500 . ?
C33 C34 1.359(4) . ?
O40B H40A 0.8504 . ?
O40B H40B 0.8495 . ?
C7 C12 1.439(3) 3_656 ?
C7 C6 1.400(3) . ?
C7 C8 1.432(3) . ?
C11 C12 1.431(3) 3_656 ?
C11 H11 0.9500 . ?
C11 C10 1.363(4) . ?
C29 H29 0.9500 . ?
C29 C30 1.354(3) . ?
C8 H8 0.9500 . ?
C8 C9 1.358(4) . ?
C30 H30 0.9500 . ?
O39 H39A 0.8495 . ?
O39 H39B 0.8503 . ?
C36 H36 0.9500 . ?
C36 C35 1.357(4) . ?
C10 H10 0.9500 . ?
C10 C9 1.424(3) . ?
C34 H34 0.9500 . ?
C34 C35 1.413(4) 3_665 ?
C9 H9 0.9500 . ?
C35 C34 1.413(4) 3_665 ?
C35 H35 0.9500 . ?
O40A H40C 0.8498 . ?
O40A H40D 0.8496 . ?

loop_
_geom_hbond_atom_site_label_D
_geom_hbond_atom_site_label_H
_geom_hbond_atom_site_label_A
_geom_hbond_distance_DH
_geom_hbond_distance_HA
_geom_hbond_distance_DA
_geom_hbond_angle_DHA
_geom_hbond_site_symmetry_A
O38 H38A O39 0.85 1.94 2.784(3) 173.8 .
O38 H38B O24 0.85 1.98 2.787(2) 157.0 .
N22 H22B O38 0.99 2.05 2.968(3) 153.7 4_665
O40B H40A O15 0.85 1.95 2.785(11) 166.5 .
O39 H39A O40A 0.85 2.19 2.992(8) 156.3 .
O39 H39B O25 0.85 1.98 2.825(3) 170.4 4_666
O40A H40C O15 0.85 1.93 2.625(11) 138.6 .

loop_
_geom_torsion_atom_site_label_1
_geom_torsion_atom_site_label_2
_geom_torsion_atom_site_label_3
_geom_torsion_atom_site_label_4
_geom_torsion
_geom_torsion_site_symmetry_1
_geom_torsion_site_symmetry_2
_geom_torsion_site_symmetry_3
_geom_torsion_site_symmetry_4
_geom_torsion_publ_flag
Cu1 O24 C23 O25 5.7(3) 1_455 . . . ?
Cu1 O24 C23 C20 -172.04(15) 1_455 . . . ?
Cu1 O13 C14 O15 -12.5(4) . . . . ?
Cu1 O13 C14 C16 168.38(14) . . . . ?
Cu1 N26 C27 N28 -169.91(14) . . . . ?
Cu1 N26 C30 C29 169.33(17) . . . . ?
Cu1 N1 C5 C4 -178.59(16) . . . . ?
Cu1 N1 C2 N3 178.30(15) . . . . ?
Cu1 N22 C18 C17 -98.9(2) 4_565 . . . ?
Cu1 N22 C18 C19 81.2(2) 4_565 . . . ?
O24 C23 C20 C21 -11.7(3) . . . . ?
O24 C23 C20 C19 165.91(19) . . . . ?
O25 C23 C20 C21 170.4(2) . . . . ?
O25 C23 C20 C19 -11.9(3) . . . . ?
N1 C5 C4 N3 0.4(3) . . . . ?
N28 C31 C32 C37 -179.48(17) . . . 3_665 ?
N28 C31 C32 C33 1.4(3) . . . . ?
N28 C31 C37 C32 179.47(17) . . . 3_665 ?
N28 C31 C37 C36 -1.7(3) . . . . ?
N28 C29 C30 N26 -0.6(3) . . . . ?
C31 N28 C27 N26 171.4(2) . . . . ?
C31 N28 C29 C30 -171.1(2) . . . . ?
C31 C32 C33 C34 179.2(2) . . . . ?
C31 C37 C36 C35 178.7(2) . . . . ?
C16 C21 C20 C23 177.88(19) . . . . ?
C16 C21 C20 C19 0.3(3) . . . . ?
C16 C17 C18 N22 -178.23(18) . . . . ?
C16 C17 C18 C19 1.6(3) . . . . ?
C21 C16 C17 C18 0.9(3) . . . . ?
C21 C16 C14 O13 162.94(19) . . . . ?
C21 C16 C14 O15 -16.3(3) . . . . ?
C21 C20 C19 C18 2.3(3) . . . . ?
C32 C31 C37 C32 -0.6(3) . . . 3_665 ?
C32 C31 C37 C36 178.22(19) . . . . ?
C32 C37 C36 C35 -2.5(3) 3_665 . . . ?
C32 C33 C34 C35 2.6(4) . . . 3_665 ?
C17 C16 C21 C20 -1.8(3) . . . . ?
C17 C16 C14 O13 -15.1(3) . . . . ?
C17 C16 C14 O15 165.7(2) . . . . ?
C27 N26 C30 C29 0.4(3) . . . . ?
C27 N28 C31 C32 -67.5(3) . . . . ?
C27 N28 C31 C37 112.5(2) . . . . ?
C27 N28 C29 C30 0.5(3) . . . . ?
C23 C20 C19 C18 -175.40(19) . . . . ?
C20 C19 C18 N22 176.67(19) . . . . ?
C20 C19 C18 C17 -3.2(3) . . . . ?
C37 C31 C32 C37 0.6(3) . . . 3_665 ?
C37 C31 C32 C33 -178.58(19) . . . . ?
C37 C32 C33 C34 0.0(3) 3_665 . . . ?
C37 C36 C35 C34 0.0(4) . . . 3_665 ?
C14 C16 C21 C20 -179.78(18) . . . . ?
C14 C16 C17 C18 178.84(18) . . . . ?
C12 C7 C6 N3 -177.22(18) 3_656 . . . ?
C12 C7 C6 C12 0.6(4) 3_656 . . . ?
C12 C7 C8 C9 0.8(3) 3_656 . . . ?
C12 C11 C10 C9 1.1(4) 3_656 . . . ?
C5 N1 C2 N3 -0.2(3) . . . . ?
C4 N3 C2 N1 0.5(3) . . . . ?
C4 N3 C6 C12 -107.6(3) . . . . ?
C4 N3 C6 C7 70.3(3) . . . . ?
C2 N1 C5 C4 -0.1(3) . . . . ?
C2 N3 C4 C5 -0.5(3) . . . . ?
C2 N3 C6 C12 72.2(3) . . . . ?
C2 N3 C6 C7 -109.9(3) . . . . ?
C7 C12 C6 N3 177.22(18) 3_656 . . . ?
C7 C12 C6 C7 -0.6(4) 3_656 . . . ?
C7 C8 C9 C10 0.0(4) . . . . ?
C11 C12 C6 N3 -1.8(3) 3_656 . . . ?
C11 C12 C6 C7 -179.6(2) 3_656 . . . ?
C11 C10 C9 C8 -1.0(4) . . . . ?
C29 N28 C31 C32 102.6(3) . . . . ?
C29 N28 C31 C37 -77.4(3) . . . . ?
C29 N28 C27 N26 -0.3(3) . . . . ?
C6 N3 C4 C5 179.3(2) . . . . ?
C6 N3 C2 N1 -179.4(2) . . . . ?
C6 C7 C8 C9 179.7(2) . . . . ?
C8 C7 C6 N3 3.9(3) . . . . ?
C8 C7 C6 C12 -178.3(2) . . . . ?
C30 N26 C27 N28 -0.1(3) . . . . ?

loop_
_exptl_oxdiff_crystal_face_indexfrac_h
_exptl_oxdiff_crystal_face_indexfrac_k
_exptl_oxdiff_crystal_face_indexfrac_l
_exptl_oxdiff_crystal_face_x
_exptl_oxdiff_crystal_face_y
_exptl_oxdiff_crystal_face_z
-0.0045 13.0204 2.9935 -0.0655 -0.3105 0.9531
0.0045 -13.0204 -2.9935 0.0655 0.3105 -0.9531
-7.0059 -0.0043 0.0096 0.2213 1.0020 0.2990
7.0068 -0.9976 -0.0094 -0.2431 -0.9781 -0.3632
-1.0241 3.0153 -7.9898 1.0273 0.0714 -0.0797
1.0241 -3.0153 7.9898 -1.0273 -0.0714 0.0797
1.9894 -6.0009 -6.9930 0.6200 -0.1431 -0.7465
-1.0246 9.0240 -5.9935 0.9255 -0.0719 0.3844
